data_2103444
loop_
_publ_author_name
'Glidewell, Christopher'
'Howie, R. Alan'
'Low, John N.'
'Skakle, Janet M. S.'
'Wardell, Solange M. S. V.'
'Wardell, James L.'

_publ_section_title
;
 Nine isomeric nitrobenzylidene-iodoanilines: interplay of
 C---H&#x00B7;&#x00B7;&#x00B7;O hydrogen bonds,
 iodo&#x00B7;&#x00B7;&#x00B7;nitro interactions and aromatic
 \p&#x00B7;&#x00B7;&#x00B7;\p stacking interactions
;
_journal_issue 5
_journal_name_full 'Acta Crystallographica Section B'
_journal_page_first 864
_journal_page_last 876
_journal_paper_doi 10.1107/S0108768102009941
_journal_volume 58
_journal_year 2002
_chemical_formula_moiety 'C13 H9 I N2 O2'
_chemical_formula_sum 'C13 H9 I N2 O2'
_chemical_formula_weight 352.12
_chemical_name_systematic
;
23-Nitrobenzylidene-2'-iodoaniline
;
_space_group_IT_number 14
_symmetry_cell_setting monoclinic
_symmetry_space_group_name_Hall '-P 2ybc'
_symmetry_space_group_name_H-M 'P 1 21/c 1'
_atom_sites_solution_hydrogens geom
_atom_sites_solution_primary direct
_atom_sites_solution_secondary difmap
_cell_angle_alpha 90.00
_cell_angle_beta 113.7550(10)
_cell_angle_gamma 90.00
_cell_formula_units_Z 4
_cell_length_a 7.9059(3)
_cell_length_b 22.6230(7)
_cell_length_c 7.6095(2)
_cell_measurement_reflns_used 2685
_cell_measurement_temperature 120(2)
_cell_measurement_theta_max 27.46
_cell_measurement_theta_min 2.96
_cell_volume 1245.69(7)
_computing_cell_refinement 'DENZO-SMN (Otwinowski & Minor, 1997)'
_computing_data_collection 'Kappa-CCD server software (Nonius, 1997)'
_computing_data_reduction 'DENZO-SMN (Otwinowski & Minor, 1997)'
_computing_molecular_graphics 'PLATON (Spek, 2002)'
_computing_publication_material 'SHELXL-97 (Sheldrick, 1997a) and PRPKAPPA (Ferguson, 1999)'
_computing_structure_refinement ' SHELXL-97 (Sheldrick, 1997a)'
_computing_structure_solution 'SHELXS-97 (Sheldrick, 1997b)'
_diffrn_ambient_temperature 120(2)
_diffrn_measured_fraction_theta_full 0.985
_diffrn_measured_fraction_theta_max 0.950
_diffrn_measurement_device_type Kappa-CCD
_diffrn_measurement_method '\f scans, and \w scans with \k offsets'
_diffrn_radiation_monochromator graphite
_diffrn_radiation_source 'fine-focus sealed X-ray tube'
_diffrn_radiation_type 'Mo K\a'
_diffrn_radiation_wavelength 0.71073
_diffrn_reflns_av_R_equivalents 0.0792
_diffrn_reflns_av_sigmaI/netI 0.0441
_diffrn_reflns_limit_h_max 10
_diffrn_reflns_limit_h_min -10
_diffrn_reflns_limit_k_max 29
_diffrn_reflns_limit_k_min -29
_diffrn_reflns_limit_l_max 8
_diffrn_reflns_limit_l_min -9
_diffrn_reflns_number 11972
_diffrn_reflns_theta_full 25.50
_diffrn_reflns_theta_max 27.46
_diffrn_reflns_theta_min 2.96
_diffrn_standards_decay_% 0
_exptl_absorpt_coefficient_mu 2.565
_exptl_absorpt_correction_T_max 0.774
_exptl_absorpt_correction_T_min 0.599
_exptl_absorpt_correction_type multi-scan
_exptl_absorpt_process_details 'DENZO-SMN (Otwinowski & Minor, 1997)'
_exptl_crystal_colour brown
_exptl_crystal_density_diffrn 1.878
_exptl_crystal_density_method 'not measured'
_exptl_crystal_description block
_exptl_crystal_F_000 680
_exptl_crystal_size_max 0.25
_exptl_crystal_size_mid 0.20
_exptl_crystal_size_min 0.10
_refine_diff_density_max 1.442
_refine_diff_density_min -1.249
_refine_ls_extinction_method none
_refine_ls_goodness_of_fit_ref 1.067
_refine_ls_hydrogen_treatment constr
_refine_ls_matrix_type full
_refine_ls_number_parameters 163
_refine_ls_number_reflns 2685
_refine_ls_number_restraints 0
_refine_ls_restrained_S_all 1.067
_refine_ls_R_factor_all 0.0459
_refine_ls_R_factor_gt 0.0385
_refine_ls_shift/su_max 0.000
_refine_ls_shift/su_mean 0.000
_refine_ls_structure_factor_coef Fsqd
_refine_ls_weighting_details 'w=1/[\s^2^(Fo^2^)+(0.0409P)^2^+3.5014P] where P=(Fo^2^+2Fc^2^)/3'
_refine_ls_weighting_scheme calc
_refine_ls_wR_factor_gt 0.0972
_refine_ls_wR_factor_ref 0.1012
_reflns_number_gt 2327
_reflns_number_total 2685
_reflns_threshold_expression >2\s(I)
_cod_data_source_file na0138.cif
_cod_data_source_block II
_cod_depositor_comments
;
The following automatic conversions were performed:
'_exptl_absorpt_correction_type' value 'Multi-scan' changed to
'multi-scan' according to
'/home/saulius/struct/CIF-dictionaries/cif_core.dic' dictionary named
'cif_core.dic' version 2.4.1 from 2010-06-29.

Automatic conversion script
Id: cif_fix_enum 1527 2010-12-29 10:47:43Z saulius 

The following automatic conversions were performed:

'_exptl_absorpt_correction_type' value 'Multi-scan' changed to
'multi-scan' according to
/home/saulius/struct/CIF-dictionaries/cif_core.dic dictionary named
'cif_core.dic' version 2.4.1 from 2010-06-29.

Automatic conversion script
Id: cif_fix_values 1715 2011-07-08 13:25:40Z adriana 
;
_cod_original_sg_symbol_H-M P21/c
_cod_database_code 2103444
_cod_database_fobs_code 2103444

loop_
_symmetry_equiv_pos_as_xyz
'x, y, z'
'-x, y+1/2, -z+1/2'
'-x, -y, -z'
'x, -y+1/2, z+1/2'

loop_
_atom_site_label
_atom_site_fract_x
_atom_site_fract_y
_atom_site_fract_z
_atom_site_U_iso_or_equiv
_atom_site_adp_type
_atom_site_calc_flag
_atom_site_refinement_flags
_atom_site_occupancy
_atom_site_type_symbol
C11 0.5484(5) 0.01063(19) 0.2873(6) 0.0236(8) Uani d . 1 C
C12 0.3789(5) 0.00064(18) 0.1340(5) 0.0219(8) Uani d . 1 C
C13 0.2860(6) 0.04895(19) 0.0278(6) 0.0255(9) Uani d . 1 C
N3 0.1084(5) 0.03905(18) -0.1350(5) 0.0306(8) Uani d . 1 N
O1 0.0250(5) 0.08222(17) -0.2266(5) 0.0436(8) Uani d . 1 O
O2 0.0521(4) -0.01176(15) -0.1725(5) 0.0395(8) Uani d . 1 O
C14 0.3554(6) 0.1058(2) 0.0637(6) 0.0305(9) Uani d . 1 C
C15 0.5242(6) 0.1148(2) 0.2144(6) 0.0304(9) Uani d . 1 C
C16 0.6188(6) 0.06763(19) 0.3272(6) 0.0265(9) Uani d . 1 C
C17 0.6492(6) -0.03938(19) 0.4085(6) 0.0253(9) Uani d . 1 C
N1 0.6045(5) -0.09230(16) 0.3553(5) 0.0247(7) Uani d . 1 N
C21 0.6988(6) -0.13860(19) 0.4799(6) 0.0241(8) Uani d . 1 C
C22 0.5991(6) -0.18951(19) 0.4774(6) 0.0242(9) Uani d . 1 C
I2 0.31945(4) -0.195323(13) 0.29295(4) 0.03139(13) Uani d . 1 I
C23 0.6797(6) -0.2358(2) 0.6032(6) 0.0289(9) Uani d . 1 C
C24 0.8636(6) -0.2324(2) 0.7303(6) 0.0322(10) Uani d . 1 C
C25 0.9664(6) -0.1832(2) 0.7282(7) 0.0305(10) Uani d . 1 C
C26 0.8854(6) -0.1366(2) 0.6043(6) 0.0268(9) Uani d . 1 C
H12 0.3291 -0.0381 0.1037 0.026 Uiso calc R 1 H
H14 0.2885 0.1379 -0.0136 0.037 Uiso calc R 1 H
H15 0.5754 0.1535 0.2409 0.036 Uiso calc R 1 H
H16 0.7331 0.0743 0.4331 0.032 Uiso calc R 1 H
H17 0.7491 -0.0318 0.5282 0.030 Uiso calc R 1 H
H23 0.6089 -0.2698 0.6022 0.035 Uiso calc R 1 H
H24 0.9185 -0.2636 0.8183 0.039 Uiso calc R 1 H
H25 1.0935 -0.1812 0.8122 0.037 Uiso calc R 1 H
H26 0.9575 -0.1031 0.6040 0.032 Uiso calc R 1 H

loop_
_atom_site_aniso_label
_atom_site_aniso_U_11
_atom_site_aniso_U_22
_atom_site_aniso_U_33
_atom_site_aniso_U_12
_atom_site_aniso_U_13
_atom_site_aniso_U_23
C11 0.0154(19) 0.039(2) 0.020(2) 0.0045(16) 0.0100(17) -0.0015(16)
C12 0.0150(19) 0.034(2) 0.0178(19) 0.0003(15) 0.0077(16) -0.0041(15)
C13 0.0150(19) 0.042(2) 0.016(2) 0.0047(16) 0.0037(16) -0.0010(16)
N3 0.0166(18) 0.053(2) 0.0217(19) 0.0070(16) 0.0068(15) -0.0018(16)
O1 0.0270(18) 0.056(2) 0.038(2) 0.0077(16) 0.0027(16) 0.0103(16)
O2 0.0254(17) 0.050(2) 0.0318(18) 0.0017(14) -0.0001(15) -0.0109(15)
C14 0.026(2) 0.040(2) 0.025(2) 0.0076(18) 0.0105(19) 0.0020(18)
C15 0.027(2) 0.036(2) 0.029(2) -0.0027(18) 0.0115(19) -0.0036(18)
C16 0.0145(19) 0.044(2) 0.022(2) -0.0017(16) 0.0076(17) -0.0051(17)
C17 0.016(2) 0.043(2) 0.018(2) 0.0015(16) 0.0075(17) -0.0023(16)
N1 0.0183(17) 0.037(2) 0.0203(17) 0.0022(14) 0.0090(15) 0.0005(14)
C21 0.018(2) 0.037(2) 0.018(2) 0.0021(16) 0.0075(17) -0.0024(16)
C22 0.0093(18) 0.049(3) 0.017(2) 0.0013(15) 0.0089(17) -0.0027(16)
I2 0.01648(18) 0.0446(2) 0.0287(2) -0.00213(11) 0.00455(14) -0.00359(11)
C23 0.024(2) 0.039(2) 0.026(2) 0.0012(17) 0.0132(19) 0.0009(17)
C24 0.028(2) 0.043(3) 0.026(2) 0.0101(19) 0.011(2) 0.0057(18)
C25 0.018(2) 0.045(3) 0.026(2) 0.0061(17) 0.006(2) 0.0002(18)
C26 0.0154(19) 0.041(2) 0.023(2) 0.0006(17) 0.0068(17) -0.0034(17)

loop_
_atom_type_symbol
_atom_type_description
_atom_type_scat_dispersion_real
_atom_type_scat_dispersion_imag
_atom_type_scat_source
C C 0.0033 0.0016 'International Tables Vol C Tables 4.2.6.8 and 6.1.1.4'
H H 0.0000 0.0000 'International Tables Vol C Tables 4.2.6.8 and 6.1.1.4'
I I -0.4742 1.8119 'International Tables Vol C Tables 4.2.6.8 and 6.1.1.4'
N N 0.0061 0.0033 'International Tables Vol C Tables 4.2.6.8 and 6.1.1.4'
O O 0.0106 0.0060 'International Tables Vol C Tables 4.2.6.8 and 6.1.1.4'

loop_
_geom_angle_atom_site_label_1
_geom_angle_atom_site_label_2
_geom_angle_atom_site_label_3
_geom_angle
_geom_angle_publ_flag
C16 C11 C12 119.9(4) no
C16 C11 C17 120.5(4) no
C12 C11 C17 119.6(4) no
C13 C12 C11 117.8(4) no
C13 C12 H12 121.1 no
C11 C12 H12 121.1 no
C14 C13 C12 123.0(4) no
C14 C13 N3 118.5(4) no
C12 C13 N3 118.4(4) no
O2 N3 O1 123.6(4) no
O2 N3 C13 118.3(4) no
O1 N3 C13 118.1(4) no
C15 C14 C13 118.5(4) no
C15 C14 H14 120.8 no
C13 C14 H14 120.8 no
C14 C15 C16 120.0(4) no
C14 C15 H15 120.0 no
C16 C15 H15 120.0 no
C15 C16 C11 120.8(4) no
C15 C16 H16 119.6 no
C11 C16 H16 119.6 no
N1 C17 C11 120.9(4) no
N1 C17 H17 119.5 no
C11 C17 H17 119.5 no
C17 N1 C21 118.9(4) no
C22 C21 C26 118.3(4) no
C22 C21 N1 117.6(4) no
C26 C21 N1 124.1(4) no
C23 C22 C21 121.0(4) no
C23 C22 I2 118.9(3) no
C21 C22 I2 120.1(3) no
C24 C23 C22 120.0(4) no
C24 C23 H23 120.0 no
C22 C23 H23 120.0 no
C25 C24 C23 119.6(4) no
C25 C24 H24 120.2 no
C23 C24 H24 120.2 no
C24 C25 C26 120.5(4) no
C24 C25 H25 119.8 no
C26 C25 H25 119.8 no
C25 C26 C21 120.6(4) no
C25 C26 H26 119.7 no
C21 C26 H26 119.7 no

loop_
_geom_bond_atom_site_label_1
_geom_bond_atom_site_label_2
_geom_bond_distance
_geom_bond_publ_flag
C11 C16 1.389(6) no
C11 C12 1.396(6) no
C11 C17 1.474(6) no
C12 C13 1.382(6) no
C12 H12 0.9500 no
C13 C14 1.381(6) no
C13 N3 1.468(5) no
N3 O2 1.224(5) no
N3 O1 1.226(5) no
C14 C15 1.380(6) no
C14 H14 0.9500 no
C15 C16 1.385(6) no
C15 H15 0.9500 no
C16 H16 0.9500 no
C17 N1 1.268(6) no
C17 H17 0.9500 no
N1 C21 1.408(5) no
C21 C22 1.391(6) no
C21 C26 1.396(6) no
C22 C23 1.388(6) no
C22 I2 2.092(4) no
C23 C24 1.386(6) no
C23 H23 0.9500 no
C24 C25 1.382(7) no
C24 H24 0.9500 no
C25 C26 1.386(6) no
C25 H25 0.9500 no
C26 H26 0.9500 no

loop_
_geom_hbond_atom_site_label_D
_geom_hbond_atom_site_label_H
_geom_hbond_atom_site_label_A
_geom_hbond_site_symmetry_A
_geom_hbond_distance_DH
_geom_hbond_distance_HA
_geom_hbond_distance_DA
_geom_hbond_angle_DHA
_geom_hbond_publ_flag
C17 H17 O2 1_656 0.95 2.60 3.538(6) 172 y
C26 H26 O2 1_656 0.95 2.59 3.286(6) 131 y

loop_
_geom_torsion_atom_site_label_1
_geom_torsion_atom_site_label_2
_geom_torsion_atom_site_label_3
_geom_torsion_atom_site_label_4
_geom_torsion
_geom_torsion_publ_flag
C16 C11 C12 C13 -0.6(6) no
C17 C11 C12 C13 177.9(3) no
C11 C12 C13 C14 1.7(6) no
C11 C12 C13 N3 179.4(3) no
C14 C13 N3 O2 176.2(4) no
C12 C13 N3 O2 -1.7(6) no
C14 C13 N3 O1 -3.4(6) no
C12 C13 N3 O1 178.7(4) no
C12 C13 C14 C15 -1.0(6) no
N3 C13 C14 C15 -178.7(4) no
C13 C14 C15 C16 -0.8(6) no
C14 C15 C16 C11 1.9(6) no
C12 C11 C16 C15 -1.1(6) no
C17 C11 C16 C15 -179.6(4) no
C16 C11 C17 N1 -167.5(4) no
C12 C11 C17 N1 14.0(6) no
C11 C17 N1 C21 -176.9(3) no
C17 N1 C21 C22 146.4(4) no
C17 N1 C21 C26 -34.0(6) no
C26 C21 C22 C23 3.8(6) no
N1 C21 C22 C23 -176.6(4) no
C26 C21 C22 I2 -179.6(3) no
N1 C21 C22 I2 0.0(5) no
C21 C22 C23 C24 -1.7(6) no
I2 C22 C23 C24 -178.4(3) no
C22 C23 C24 C25 -1.2(6) no
C23 C24 C25 C26 2.0(7) no
C24 C25 C26 C21 0.1(6) no
C22 C21 C26 C25 -3.0(6) no
N1 C21 C26 C25 177.4(4) no
